data_2002188
loop_
_publ_author_name
'Muschick, W'
'Mueller-Buschbaum, Hk'

_publ_section_title 'Zur Kenntnis von Sr Ca2 In2 O6'
_journal_name_full
;
Zeitschrift fuer Anorganische und Allgemeine Chemie
;
_journal_page_first 56
_journal_page_last 60
_journal_paper_doi 10.1002/zaac.19774350107
_journal_volume 435
_journal_year 1977
_chemical_formula_structural 'Ca2 In2 Sr O6'
_chemical_formula_sum 'Ca2 In2 O6 Sr'
_chemical_name_systematic 'Dicalcium diindium strontium oxide'
_space_group_IT_number 55
_symmetry_cell_setting orthorhombic
_symmetry_Int_Tables_number 55
_symmetry_space_group_name_Hall '-P 2 2ab'
_symmetry_space_group_name_H-M 'P b a m'
_cell_angle_alpha 90
_cell_angle_beta 90
_cell_angle_gamma 90
_cell_formula_units_Z 4
_cell_length_a 11.046
_cell_length_b 16.62999
_cell_length_c 3.279
_cell_volume 602.3
_refine_ls_R_factor_all 0.064
_cod_database_code 2002188

loop_
_symmetry_equiv_pos_as_xyz
x,y,z
-x,-y,z
1/2+x,1/2-y,-z
1/2-x,1/2+y,-z
-x,-y,-z
x,y,-z
1/2-x,1/2+y,z
1/2+x,1/2-y,z

loop_
_atom_site_label
_atom_site_type_symbol
_atom_site_symmetry_multiplicity
_atom_site_Wyckoff_symbol
_atom_site_fract_x
_atom_site_fract_y
_atom_site_fract_z
_atom_site_occupancy
_atom_site_attached_hydrogens
_atom_site_calc_flag
Sr1 Sr2+ 4 h 0.3863 0.1489 0.5 1. 0 d
Ca1 Ca2+ 4 g 0.4059 0.3577 0. 0.5 0 d
In1 In3+ 4 g 0.4059 0.3577 0. 0.5 0 d
Ca2 Ca2+ 4 h 0.1342 0.0431 0.5 0.5 0 d
In2 In3+ 4 h 0.1342 0.0431 0.5 0.5 0 d
Ca3 Ca2+ 4 h 0.1569 0.272 0.5 0.5 0 d
In3 In3+ 4 h 0.1569 0.272 0.5 0.5 0 d
Ca4 Ca2+ 4 g 0.1345 0.4541 0. 0.5 0 d
In4 In3+ 4 g 0.1345 0.4541 0. 0.5 0 d
O1 O2- 2 a 0. 0. 0. 1. 0 d
O2 O2- 2 d 0. 0.5 0.5 1. 0 d
O3 O2- 4 h 0.032 0.165 0.5 1. 0 d
O4 O2- 4 g 0.057 0.337 0. 1. 0 d
O5 O2- 4 g 0.272 0.066 0. 1. 0 d
O6 O2- 4 g 0.292 0.249 0. 1. 0 d
O7 O2- 4 h 0.271 0.412 0.5 1. 0 d

loop_
_atom_type_symbol
_atom_type_oxidation_number
Sr2+ 2.000
Ca2+ 2.000
In3+ 3.000
O2- -2.000
